data_7045747
loop_
_publ_author_name
'Casanova, I.'
'Dur\'an, M L'
'Viqueira, J.'
'Sousa-Pedrares, A'
'Zani, F.'
'Real, J. A.'
'Garc\'ia-V\'azquez, J A'

_publ_section_title
;
 Metal complexes of a novel heterocyclic benzimidazole ligand formed by
 rearrangement-cyclization of the corresponding Schiff base.
 Electrosynthesis, structural characterization and antimicrobial activity.
;
_journal_issue 12
_journal_name_full 'Dalton transactions (Cambridge, England : 2003)'
_journal_page_first 4325
_journal_page_last 4340
_journal_paper_doi 10.1039/c8dt00532j
_journal_volume 47
_journal_year 2018
_chemical_formula_sum 'C21 H12 N2 O3'
_chemical_formula_weight 340.33
_space_group_crystal_system monoclinic
_space_group_IT_number 15
_space_group_name_Hall '-C 2yc'
_space_group_name_H-M_alt 'C 1 2/c 1'
_symmetry_space_group_name_Hall '-C 2yc'
_symmetry_space_group_name_H-M 'C 1 2/c 1'
_atom_sites_solution_hydrogens mixed
_audit_creation_method SHELXL-2014/7
_audit_update_record
;
2017-11-06 deposited with the CCDC.
2018-02-13 downloaded from the CCDC.
;
_cell_angle_alpha 90
_cell_angle_beta 106.955(4)
_cell_angle_gamma 90
_cell_formula_units_Z 8
_cell_length_a 28.212(6)
_cell_length_b 7.6096(17)
_cell_length_c 14.583(3)
_cell_measurement_reflns_used 803
_cell_measurement_temperature 293(2)
_cell_measurement_theta_max 26.12
_cell_measurement_theta_min 2.78
_cell_volume 2994.6(11)
_computing_cell_refinement 'BRUKER Smart'
_computing_data_collection 'BRUKER Smart'
_computing_data_reduction 'Bruker SAINT'
_computing_structure_refinement 'SHELXL-2014/7 (Sheldrick, 2014)'
_computing_structure_solution SHELXT-2014
_diffrn_ambient_temperature 293(2)
_diffrn_measured_fraction_theta_full 0.999
_diffrn_measured_fraction_theta_max 0.995
_diffrn_measurement_device_type 'Smart-CCD-1000 BRUKER'
_diffrn_measurement_method 'omega scans'
_diffrn_radiation_type MoK\a
_diffrn_radiation_wavelength 0.71073
_diffrn_reflns_av_R_equivalents 0.0695
_diffrn_reflns_av_unetI/netI 0.1228
_diffrn_reflns_Laue_measured_fraction_full 0.999
_diffrn_reflns_Laue_measured_fraction_max 0.995
_diffrn_reflns_limit_h_max 35
_diffrn_reflns_limit_h_min -32
_diffrn_reflns_limit_k_max 8
_diffrn_reflns_limit_k_min -9
_diffrn_reflns_limit_l_max 18
_diffrn_reflns_limit_l_min -18
_diffrn_reflns_number 10293
_diffrn_reflns_point_group_measured_fraction_full 0.999
_diffrn_reflns_point_group_measured_fraction_max 0.995
_diffrn_reflns_theta_full 25.242
_diffrn_reflns_theta_max 26.408
_diffrn_reflns_theta_min 1.509
_exptl_absorpt_coefficient_mu 0.103
_exptl_absorpt_correction_T_max 1.0000
_exptl_absorpt_correction_T_min 0.8068
_exptl_absorpt_correction_type multi-scan
_exptl_absorpt_process_details
;
 Sheldrick, G.M. SADABS: Program for absorption correction
 using area detector data. University of G\"ottingen, Germany, 1996.
;
_exptl_crystal_colour Yellow
_exptl_crystal_density_diffrn 1.510
_exptl_crystal_description Plate
_exptl_crystal_F_000 1408
_exptl_crystal_size_max 0.500
_exptl_crystal_size_mid 0.330
_exptl_crystal_size_min 0.020
_refine_diff_density_max 0.188
_refine_diff_density_min -0.176
_refine_diff_density_rms 0.045
_refine_ls_extinction_coef 0.00112(15)
_refine_ls_extinction_expression Fc^*^=kFc[1+0.001xFc^2^\l^3^/sin(2\q)]^-1/4^
_refine_ls_extinction_method 'SHELXL-2014/7 (Sheldrick 2014'
_refine_ls_goodness_of_fit_ref 0.846
_refine_ls_hydrogen_treatment mixed
_refine_ls_matrix_type full
_refine_ls_number_parameters 244
_refine_ls_number_reflns 3061
_refine_ls_number_restraints 0
_refine_ls_restrained_S_all 0.846
_refine_ls_R_factor_all 0.1488
_refine_ls_R_factor_gt 0.0405
_refine_ls_shift/su_max 0.000
_refine_ls_shift/su_mean 0.000
_refine_ls_structure_factor_coef Fsqd
_refine_ls_weighting_details 'w=1/[\s^2^(Fo^2^)+(0.0327P)^2^] where P=(Fo^2^+2Fc^2^)/3'
_refine_ls_weighting_scheme calc
_refine_ls_wR_factor_gt 0.0742
_refine_ls_wR_factor_ref 0.1015
_reflns_Friedel_coverage 0.000
_reflns_number_gt 1219
_reflns_number_total 3061
_reflns_threshold_expression 'I > 2\s(I)'
_cod_data_source_file c8dt00532j2.cif
_cod_data_source_block 1
_cod_depositor_comments 'Adding full bibliography for 7045747--7045753.cif.'
_cod_original_cell_volume 2994.5(11)
_cod_database_code 7045747
_shelx_shelxl_version_number 2014/7
_shelx_space_group_comment
;
The symmetry employed for this shelxl refinement is uniquely defined
by the following loop, which should always be used as a source of
symmetry information in preference to the above space-group names.
They are only intended as comments.
;
_shelx_estimated_absorpt_t_min 0.950
_shelx_estimated_absorpt_t_max 0.998

loop_
_space_group_symop_operation_xyz
'x, y, z'
'-x, y, -z+1/2'
'x+1/2, y+1/2, z'
'-x+1/2, y+1/2, -z+1/2'
'-x, -y, -z'
'x, -y, z-1/2'
'-x+1/2, -y+1/2, -z'
'x+1/2, -y+1/2, z-1/2'

loop_
_atom_site_label
_atom_site_type_symbol
_atom_site_fract_x
_atom_site_fract_y
_atom_site_fract_z
_atom_site_U_iso_or_equiv
_atom_site_adp_type
_atom_site_occupancy
_atom_site_site_symmetry_order
_atom_site_calc_flag
_atom_site_refinement_flags_posn
_atom_site_refinement_flags_adp
O1 O 0.04349(6) 0.1829(3) 0.83673(13) 0.0444(6) Uani 1 1 d . .
O2 O 0.10702(7) 0.5146(3) 1.17548(14) 0.0527(6) Uani 1 1 d . .
O3 O -0.18797(8) 0.0151(3) 0.90889(16) 0.0583(7) Uani 1 1 d . .
N1 N -0.04749(8) 0.1161(3) 0.87163(17) 0.0325(6) Uani 1 1 d . .
N2 N -0.09545(8) 0.1244(3) 0.96936(16) 0.0359(6) Uani 1 1 d . .
C1 C 0.05934(10) 0.2542(3) 0.91555(19) 0.0335(7) Uani 1 1 d . .
C2 C 0.10988(9) 0.3286(4) 0.94916(19) 0.0334(7) Uani 1 1 d . .
C3 C 0.14113(10) 0.3137(4) 0.8914(2) 0.0442(8) Uani 1 1 d . .
H3 H 0.1297 0.2627 0.8310 0.053 Uiso 1 1 calc R U
C4 C 0.18901(11) 0.3746(4) 0.9238(2) 0.0536(9) Uani 1 1 d . .
H4 H 0.2102 0.3621 0.8859 0.064 Uiso 1 1 calc R U
C5 C 0.20582(11) 0.4548(4) 1.0130(2) 0.0554(9) Uani 1 1 d . .
H5 H 0.2383 0.4955 1.0347 0.067 Uiso 1 1 calc R U
C6 C 0.17463(11) 0.4741(4) 1.0692(2) 0.0470(8) Uani 1 1 d . .
H6 H 0.1859 0.5299 1.1284 0.056 Uiso 1 1 calc R U
C7 C 0.12648(10) 0.4109(4) 1.03831(19) 0.0344(7) Uani 1 1 d . .
C8 C 0.09374(10) 0.4306(4) 1.10071(19) 0.0355(7) Uani 1 1 d . .
C9 C 0.04413(10) 0.3475(3) 1.06972(19) 0.0313(7) Uani 1 1 d . .
C10 C 0.01335(10) 0.3558(4) 1.12940(19) 0.0392(8) Uani 1 1 d . .
H10 H 0.0249 0.4118 1.1884 0.047 Uiso 1 1 calc R U
C11 C -0.03357(10) 0.2837(4) 1.10343(19) 0.0398(8) Uani 1 1 d . .
H11 H -0.0533 0.2884 1.1444 0.048 Uiso 1 1 calc R U
C12 C -0.05028(10) 0.2040(4) 1.01445(19) 0.0331(7) Uani 1 1 d . .
C13 C -0.01989(10) 0.1975(3) 0.95327(18) 0.0306(7) Uani 1 1 d . .
C14 C 0.02787(10) 0.2664(3) 0.97949(18) 0.0306(7) Uani 1 1 d . .
C15 C -0.09250(10) 0.0744(3) 0.8838(2) 0.0333(7) Uani 1 1 d . .
C16 C -0.13130(10) -0.0189(3) 0.81404(19) 0.0323(7) Uani 1 1 d . .
C17 C -0.17764(10) -0.0454(4) 0.8294(2) 0.0400(8) Uani 1 1 d . .
C18 C -0.21347(11) -0.1404(4) 0.7638(2) 0.0517(9) Uani 1 1 d . .
H18 H -0.2441 -0.1575 0.7743 0.062 Uiso 1 1 calc R U
C19 C -0.20505(11) -0.2100(4) 0.6837(2) 0.0502(9) Uani 1 1 d . .
H19 H -0.2296 -0.2753 0.6408 0.060 Uiso 1 1 calc R U
C20 C -0.15969(11) -0.1831(4) 0.6664(2) 0.0474(8) Uani 1 1 d . .
H20 H -0.1539 -0.2286 0.6115 0.057 Uiso 1 1 calc R U
C21 C -0.12370(10) -0.0891(4) 0.7308(2) 0.0407(8) Uani 1 1 d . .
H21 H -0.0934 -0.0714 0.7190 0.049 Uiso 1 1 calc R U
H1N H -0.0385(10) 0.110(3) 0.8171(19) 0.062(10) Uiso 1 1 d . .
H2O H -0.1607(14) 0.073(5) 0.950(3) 0.130(18) Uiso 1 1 d . .

loop_
_atom_site_aniso_label
_atom_site_aniso_U_11
_atom_site_aniso_U_22
_atom_site_aniso_U_33
_atom_site_aniso_U_23
_atom_site_aniso_U_13
_atom_site_aniso_U_12
O1 0.0384(12) 0.0640(15) 0.0322(12) -0.0097(11) 0.0124(10) -0.0040(12)
O2 0.0611(15) 0.0565(16) 0.0371(13) -0.0130(11) 0.0092(11) -0.0092(12)
O3 0.0424(14) 0.087(2) 0.0523(16) -0.0114(14) 0.0237(13) -0.0057(14)
N1 0.0329(14) 0.0364(16) 0.0301(15) -0.0020(12) 0.0119(13) -0.0033(12)
N2 0.0374(14) 0.0387(16) 0.0352(15) 0.0025(12) 0.0161(12) 0.0014(13)
C1 0.0355(18) 0.0336(19) 0.0305(17) 0.0017(15) 0.0081(15) 0.0053(15)
C2 0.0313(17) 0.0345(19) 0.0357(18) 0.0033(14) 0.0118(15) 0.0010(15)
C3 0.0425(19) 0.046(2) 0.049(2) 0.0008(16) 0.0208(17) -0.0019(17)
C4 0.044(2) 0.060(2) 0.064(2) -0.0059(19) 0.0273(19) -0.0071(19)
C5 0.0350(19) 0.062(2) 0.067(3) -0.003(2) 0.0113(18) -0.0090(18)
C6 0.043(2) 0.046(2) 0.047(2) -0.0021(16) 0.0055(17) -0.0062(18)
C7 0.0354(17) 0.033(2) 0.0338(18) 0.0040(14) 0.0080(15) 0.0000(15)
C8 0.0395(17) 0.0323(19) 0.0309(18) 0.0037(15) 0.0043(15) 0.0030(16)
C9 0.0387(17) 0.0269(17) 0.0289(17) 0.0031(13) 0.0110(14) 0.0007(14)
C10 0.0478(19) 0.040(2) 0.0305(17) 0.0008(14) 0.0122(16) 0.0009(17)
C11 0.050(2) 0.039(2) 0.0347(19) 0.0020(15) 0.0195(16) 0.0053(17)
C12 0.0344(18) 0.0316(18) 0.0354(18) 0.0045(14) 0.0135(15) 0.0026(15)
C13 0.0374(17) 0.0278(18) 0.0277(17) 0.0006(14) 0.0111(14) 0.0024(15)
C14 0.0319(17) 0.0299(19) 0.0306(17) 0.0040(14) 0.0102(14) 0.0013(15)
C15 0.0330(17) 0.0295(18) 0.0401(18) 0.0039(15) 0.0148(15) 0.0028(15)
C16 0.0313(16) 0.0319(18) 0.0344(17) 0.0029(14) 0.0107(14) -0.0005(15)
C17 0.0345(17) 0.047(2) 0.0399(19) 0.0049(16) 0.0128(16) 0.0026(17)
C18 0.0314(18) 0.074(3) 0.048(2) 0.0032(18) 0.0090(17) -0.0070(18)
C19 0.043(2) 0.057(2) 0.045(2) 0.0042(17) 0.0048(17) -0.0081(18)
C20 0.0447(19) 0.053(2) 0.045(2) -0.0042(17) 0.0127(17) -0.0054(18)
C21 0.0343(17) 0.046(2) 0.0437(19) -0.0010(16) 0.0150(16) -0.0066(16)

loop_
_atom_type_symbol
_atom_type_description
_atom_type_scat_dispersion_real
_atom_type_scat_dispersion_imag
_atom_type_scat_source
C C 0.0033 0.0016 'International Tables Vol C Tables 4.2.6.8 and 6.1.1.4'
H H 0.0000 0.0000 'International Tables Vol C Tables 4.2.6.8 and 6.1.1.4'
N N 0.0061 0.0033 'International Tables Vol C Tables 4.2.6.8 and 6.1.1.4'
O O 0.0106 0.0060 'International Tables Vol C Tables 4.2.6.8 and 6.1.1.4'

loop_
_geom_angle_atom_site_label_1
_geom_angle_atom_site_label_2
_geom_angle_atom_site_label_3
_geom_angle
C13 N1 C15 107.8(2)
C15 N2 C12 105.6(2)
O1 C1 C14 119.9(3)
O1 C1 C2 122.1(3)
C14 C1 C2 118.0(2)
C3 C2 C7 120.1(3)
C3 C2 C1 119.2(3)
C7 C2 C1 120.7(3)
C4 C3 C2 119.8(3)
C3 C4 C5 120.2(3)
C6 C5 C4 120.2(3)
C5 C6 C7 120.4(3)
C6 C7 C2 119.3(3)
C6 C7 C8 119.5(3)
C2 C7 C8 121.2(3)
O2 C8 C7 121.1(3)
O2 C8 C9 120.7(3)
C7 C8 C9 118.2(2)
C10 C9 C14 120.7(3)
C10 C9 C8 119.6(3)
C14 C9 C8 119.7(2)
C11 C10 C9 122.1(3)
C10 C11 C12 117.9(3)
C11 C12 N2 130.4(2)
C11 C12 C13 120.4(3)
N2 C12 C13 109.2(2)
N1 C13 C14 132.1(2)
N1 C13 C12 105.7(3)
C14 C13 C12 122.2(3)
C13 C14 C9 116.7(2)
C13 C14 C1 121.3(2)
C9 C14 C1 122.1(3)
N2 C15 N1 111.7(3)
N2 C15 C16 124.0(2)
N1 C15 C16 124.3(2)
C21 C16 C17 118.0(3)
C21 C16 C15 121.5(2)
C17 C16 C15 120.5(2)
O3 C17 C18 118.4(3)
O3 C17 C16 122.0(3)
C18 C17 C16 119.6(3)
C19 C18 C17 121.5(3)
C18 C19 C20 119.8(3)
C21 C20 C19 119.4(3)
C20 C21 C16 121.7(3)

loop_
_geom_bond_atom_site_label_1
_geom_bond_atom_site_label_2
_geom_bond_distance
O1 C1 1.231(3)
O2 C8 1.224(3)
O3 C17 1.356(3)
N1 C13 1.366(3)
N1 C15 1.370(3)
N2 C15 1.330(3)
N2 C12 1.391(3)
C1 C14 1.466(3)
C1 C2 1.479(3)
C2 C3 1.391(3)
C2 C7 1.395(3)
C3 C4 1.375(3)
C4 C5 1.389(4)
C5 C6 1.375(4)
C6 C7 1.387(3)
C7 C8 1.481(3)
C8 C9 1.481(3)
C9 C10 1.399(3)
C9 C14 1.404(3)
C10 C11 1.380(3)
C11 C12 1.384(3)
C12 C13 1.407(3)
C13 C14 1.391(3)
C15 C16 1.445(3)
C16 C21 1.398(3)
C16 C17 1.404(3)
C17 C18 1.376(4)
C18 C19 1.366(4)
C19 C20 1.389(3)
C20 C21 1.367(3)

loop_
_geom_hbond_atom_site_label_D
_geom_hbond_atom_site_label_H
_geom_hbond_atom_site_label_A
_geom_hbond_distance_DH
_geom_hbond_distance_HA
_geom_hbond_distance_DA
_geom_hbond_angle_DHA
_geom_hbond_site_symmetry_A
N1 H1N O1 0.90(3) 2.28(3) 3.115(3) 154(2) 2_556
N1 H1N O1 0.90(3) 2.31(3) 2.805(3) 114(2) .
O3 H2O N2 0.93(4) 1.82(4) 2.634(3) 144(3) .
